data_2204272
loop_
_publ_author_name
'N. Sampath'
'M. N. Ponnuswamy'
'M. Poornachandran'
'R. Raghunathan'

_publ_section_title 4'-(2-Chlorophenyl)-2,3-dihydro-1'-methyl-3'-nitrospiro[1<i>H</i>-indole-3,2'-pyrrolidin]-2-one
_journal_issue 10
_journal_name_full 'Acta Crystallographica Section E'
_journal_page_first o1862
_journal_page_last o1864
_journal_paper_doi 10.1107/S1600536804023529
_journal_volume 60
_journal_year 2004
_chemical_formula_iupac 'C18 H16 Cl N3 O3'
_chemical_formula_moiety 'C18 H16 Cl N3 O3'
_chemical_formula_sum 'C18 H16 Cl N3 O3'
_chemical_formula_weight 357.79
_chemical_name_systematic
;
4'-(2-Chlorophenyl)-2,3-dihydro-1'-methyl-3'-nitrospiro[1H-indole-3,2'-
pyrrolidin]-2-one
;
_space_group_IT_number 14
_symmetry_cell_setting monoclinic
_symmetry_space_group_name_Hall '-P 2ybc'
_symmetry_space_group_name_H-M 'P 1 21/c 1'
_atom_sites_solution_hydrogens geom
_atom_sites_solution_primary direct
_atom_sites_solution_secondary difmap
_audit_creation_method SHELXL-97
_cell_angle_alpha 90.00
_cell_angle_beta 102.086(2)
_cell_angle_gamma 90.00
_cell_formula_units_Z 4
_cell_length_a 13.1473(3)
_cell_length_b 7.8193(12)
_cell_length_c 17.4268(6)
_cell_measurement_reflns_used 25
_cell_measurement_temperature 293(2)
_cell_measurement_theta_max 29.99
_cell_measurement_theta_min 1.58
_cell_volume 1751.8(3)
_computing_cell_refinement 'CAD-4 Software'
_computing_data_collection 'CAD-4 Software (Enraf-Nonius, 1989)'
_computing_data_reduction 'XCAD4 (Harms & Wocadlo, 1995)'
_computing_molecular_graphics
;
ZORTEP (Zsolnai, 1998) and PLATON (Spek, 1999)
;
_computing_publication_material 'SHELXL97 AND PARST (Nardelli, 1995)'
_computing_structure_refinement 'SHELXL97 (Sheldrick, 1997)'
_computing_structure_solution 'SHELXS97 (Sheldrick, 1990)'
_diffrn_ambient_temperature 293(2)
_diffrn_measured_fraction_theta_full 0.998
_diffrn_measured_fraction_theta_max 0.998
_diffrn_measurement_device_type 'Enraf-Nonius CAD-4'
_diffrn_measurement_method \w'
_diffrn_radiation_monochromator graphite
_diffrn_radiation_source 'fine-focus sealed tube'
_diffrn_radiation_type MoK\a
_diffrn_radiation_wavelength 0.71073
_diffrn_reflns_av_R_equivalents 0.0219
_diffrn_reflns_av_sigmaI/netI 0.0747
_diffrn_reflns_limit_h_max 18
_diffrn_reflns_limit_h_min 0
_diffrn_reflns_limit_k_max 10
_diffrn_reflns_limit_k_min 0
_diffrn_reflns_limit_l_max 23
_diffrn_reflns_limit_l_min -24
_diffrn_reflns_number 5298
_diffrn_reflns_theta_full 29.99
_diffrn_reflns_theta_max 29.99
_diffrn_reflns_theta_min 1.58
_diffrn_standards_decay_% 0
_diffrn_standards_interval_time 60
_diffrn_standards_number 0
_exptl_absorpt_coefficient_mu 0.240
_exptl_absorpt_correction_type none
_exptl_crystal_colour colorless
_exptl_crystal_density_diffrn 1.357
_exptl_crystal_density_method 'not measured'
_exptl_crystal_description needle
_exptl_crystal_F_000 744
_exptl_crystal_size_max 0.38
_exptl_crystal_size_mid 0.34
_exptl_crystal_size_min 0.20
_refine_diff_density_max 0.354
_refine_diff_density_min -0.385
_refine_ls_extinction_coef 0.0091(15)
_refine_ls_extinction_expression
;
Fc^*^=kFc[1+0.001xFc^2^\l^3^/sin(2\q)]^-1/4^
;
_refine_ls_extinction_method SHELXL97
_refine_ls_goodness_of_fit_ref 1.009
_refine_ls_hydrogen_treatment constr
_refine_ls_matrix_type full
_refine_ls_number_parameters 227
_refine_ls_number_reflns 5099
_refine_ls_number_restraints 0
_refine_ls_restrained_S_all 1.009
_refine_ls_R_factor_all 0.1596
_refine_ls_R_factor_gt 0.0566
_refine_ls_shift/su_max 0.000
_refine_ls_shift/su_mean 0.000
_refine_ls_structure_factor_coef Fsqd
_refine_ls_weighting_details 'w = 1/[\s^2^(Fo^2^)+(0.0667P)^2^+0.4302P] where P = (Fo^2^+2Fc^2^)/3'
_refine_ls_weighting_scheme calc
_refine_ls_wR_factor_gt 0.1358
_refine_ls_wR_factor_ref 0.1658
_reflns_number_gt 2375
_reflns_number_total 5099
_reflns_threshold_expression I>2\s(I)
_cod_data_source_file bt6518.cif
_cod_data_source_block I
_cod_original_sg_symbol_H-M 'P 21/c'
_cod_database_code 2204272
_cod_database_fobs_code 2204272

loop_
_symmetry_equiv_pos_as_xyz
'x, y, z'
'x, -y+1/2, z+1/2'
'-x, -y, -z'
'-x, y-1/2, -z-1/2'

loop_
_atom_site_label
_atom_site_fract_x
_atom_site_fract_y
_atom_site_fract_z
_atom_site_U_iso_or_equiv
_atom_site_adp_type
_atom_site_calc_flag
_atom_site_refinement_flags
_atom_site_occupancy
_atom_site_type_symbol
Cl1 0.00855(5) 0.30503(12) 0.09834(5) 0.0788(3) Uani d . 1 Cl
O1 -0.38338(13) 0.8936(2) 0.05631(9) 0.0537(5) Uani d . 1 O
C13 -0.33124(16) 0.7170(3) -0.11936(12) 0.0357(5) Uani d . 1 C
N1 -0.19079(14) 0.7858(3) -0.00432(11) 0.0416(5) Uani d . 1 N
C2 -0.29774(16) 0.7248(3) -0.03118(12) 0.0358(5) Uani d . 1 C
N7 -0.45145(16) 0.8792(3) -0.07620(11) 0.0512(6) Uani d . 1 N
H7 -0.5066 0.9395 -0.0779 0.061 Uiso calc R 1 H
C12 -0.28471(18) 0.6440(3) -0.17474(13) 0.0432(6) Uani d . 1 C
H12 -0.2220 0.5858 -0.1598 0.052 Uiso calc R 1 H
C6 -0.38241(17) 0.8432(3) -0.00992(13) 0.0423(6) Uani d . 1 C
C8 -0.42314(18) 0.8071(3) -0.14246(13) 0.0419(5) Uani d . 1 C
C11 -0.33246(19) 0.6579(3) -0.25341(13) 0.0479(6) Uani d . 1 C
H11 -0.3018 0.6085 -0.2915 0.057 Uiso calc R 1 H
C4 -0.18697(18) 0.5267(3) 0.05986(13) 0.0447(6) Uani d . 1 C
H4 -0.1487 0.4717 0.0240 0.054 Uiso calc R 1 H
C5 -0.14895(18) 0.7109(3) 0.07209(14) 0.0480(6) Uani d . 1 C
H5A -0.1766 0.7667 0.1131 0.058 Uiso calc R 1 H
H5B -0.0736 0.7167 0.0850 0.058 Uiso calc R 1 H
C14 -0.17087(19) 0.4209(3) 0.13395(14) 0.0477(6) Uani d . 1 C
C9 -0.4718(2) 0.8208(4) -0.22034(13) 0.0530(7) Uani d . 1 C
H9 -0.5343 0.8796 -0.2355 0.064 Uiso calc R 1 H
C3 -0.29810(18) 0.5540(3) 0.01558(13) 0.0429(6) Uani d . 1 C
H3 -0.3422 0.5696 0.0539 0.051 Uiso calc R 1 H
C15 -0.0837(2) 0.3198(4) 0.15615(16) 0.0565(7) Uani d . 1 C
C20 -0.1750(2) 0.9685(3) -0.01102(17) 0.0623(8) Uani d . 1 C
H20A -0.2051 1.0052 -0.0634 0.093 Uiso calc R 1 H
H20B -0.1018 0.9929 0.0003 0.093 Uiso calc R 1 H
H20C -0.2075 1.0282 0.0256 0.093 Uiso calc R 1 H
C10 -0.4244(2) 0.7441(3) -0.27499(14) 0.0516(7) Uani d . 1 C
H10 -0.4559 0.7512 -0.3279 0.062 Uiso calc R 1 H
N21 -0.3415(3) 0.4080(4) -0.03798(15) 0.0808(9) Uani d . 1 N
C16 -0.0650(3) 0.2277(4) 0.2258(2) 0.0815(11) Uani d . 1 C
H16 -0.0058 0.1601 0.2394 0.098 Uiso calc R 1 H
C19 -0.2397(3) 0.4263(5) 0.18401(16) 0.0756(9) Uani d . 1 C
H19 -0.2997 0.4920 0.1705 0.091 Uiso calc R 1 H
O2 -0.2806(3) 0.3252(4) -0.06665(16) 0.1325(14) Uani d . 1 O
C17 -0.1333(3) 0.2372(5) 0.2736(2) 0.0984(14) Uani d . 1 C
H17 -0.1208 0.1761 0.3205 0.118 Uiso calc R 1 H
O3 -0.4342(3) 0.3953(5) -0.05334(18) 0.1611(17) Uani d . 1 O
C18 -0.2209(3) 0.3359(6) 0.25375(19) 0.0956(13) Uani d . 1 C
H18 -0.2676 0.3421 0.2870 0.115 Uiso calc R 1 H

loop_
_atom_site_aniso_label
_atom_site_aniso_U_11
_atom_site_aniso_U_22
_atom_site_aniso_U_33
_atom_site_aniso_U_12
_atom_site_aniso_U_13
_atom_site_aniso_U_23
Cl1 0.0456(4) 0.0828(6) 0.1029(6) 0.0146(4) 0.0040(4) 0.0001(5)
O1 0.0555(10) 0.0726(13) 0.0335(9) 0.0170(9) 0.0102(8) -0.0071(8)
C13 0.0373(11) 0.0382(13) 0.0311(10) 0.0041(10) 0.0058(9) 0.0001(10)
N1 0.0378(10) 0.0442(12) 0.0400(10) 0.0014(9) 0.0020(8) 0.0024(9)
C2 0.0363(11) 0.0403(13) 0.0297(10) 0.0071(10) 0.0047(8) 0.0007(9)
N7 0.0455(11) 0.0694(15) 0.0370(10) 0.0258(11) 0.0046(9) -0.0041(10)
C12 0.0416(13) 0.0463(14) 0.0423(13) 0.0052(11) 0.0104(10) -0.0036(11)
C6 0.0397(12) 0.0523(15) 0.0351(12) 0.0106(11) 0.0082(10) -0.0007(11)
C8 0.0438(12) 0.0463(14) 0.0351(11) 0.0103(11) 0.0070(9) -0.0013(10)
C11 0.0566(15) 0.0543(16) 0.0351(12) -0.0010(13) 0.0148(11) -0.0049(12)
C4 0.0474(13) 0.0477(15) 0.0376(12) 0.0116(12) 0.0062(10) 0.0031(11)
C5 0.0386(12) 0.0604(16) 0.0401(12) 0.0010(12) -0.0026(10) 0.0028(12)
C14 0.0530(14) 0.0463(15) 0.0401(13) 0.0095(12) 0.0015(11) 0.0074(11)
C9 0.0563(15) 0.0575(17) 0.0387(13) 0.0186(13) -0.0050(11) 0.0006(12)
C3 0.0506(14) 0.0431(14) 0.0323(11) -0.0007(11) 0.0027(10) 0.0004(10)
C15 0.0489(14) 0.0487(16) 0.0636(17) -0.0027(13) -0.0073(12) 0.0054(14)
C20 0.0662(18) 0.0473(17) 0.0706(19) -0.0090(14) 0.0081(15) 0.0050(14)
C10 0.0694(17) 0.0531(16) 0.0290(11) 0.0018(13) 0.0029(11) 0.0016(11)
N21 0.114(3) 0.0634(19) 0.0514(15) -0.0219(18) -0.0143(16) 0.0069(14)
C16 0.066(2) 0.072(2) 0.092(2) -0.0054(17) -0.0170(18) 0.0388(19)
C19 0.078(2) 0.103(3) 0.0466(16) 0.0207(19) 0.0148(15) 0.0212(17)
O2 0.227(4) 0.0623(17) 0.0858(19) 0.043(2) -0.018(2) -0.0244(14)
C17 0.093(3) 0.107(3) 0.076(2) -0.029(2) -0.024(2) 0.051(2)
O3 0.129(3) 0.231(4) 0.114(2) -0.115(3) 0.003(2) -0.041(2)
C18 0.099(3) 0.133(4) 0.0559(19) -0.013(3) 0.0192(19) 0.026(2)

loop_
_atom_type_symbol
_atom_type_description
_atom_type_scat_dispersion_real
_atom_type_scat_dispersion_imag
_atom_type_scat_source
C C 0.0033 0.0016 'International Tables Vol C Tables 4.2.6.8 and 6.1.1.4'
H H 0.0000 0.0000 'International Tables Vol C Tables 4.2.6.8 and 6.1.1.4'
N N 0.0061 0.0033 'International Tables Vol C Tables 4.2.6.8 and 6.1.1.4'
O O 0.0106 0.0060 'International Tables Vol C Tables 4.2.6.8 and 6.1.1.4'
Cl Cl 0.1484 0.1585 'International Tables Vol C Tables 4.2.6.8 and 6.1.1.4'

loop_
_geom_angle_atom_site_label_1
_geom_angle_atom_site_label_2
_geom_angle_atom_site_label_3
_geom_angle
_geom_angle_publ_flag
C12 C13 C8 119.9(2) ?
C12 C13 C2 130.98(19) ?
C8 C13 C2 109.08(18) ?
C20 N1 C5 115.9(2) y
C20 N1 C2 116.01(19) y
C5 N1 C2 108.38(18) y
N1 C2 C13 113.23(18) y
N1 C2 C6 114.71(19) y
C13 C2 C6 101.33(16) y
N1 C2 C3 102.63(16) y
C13 C2 C3 117.64(19) y
C6 C2 C3 107.71(18) y
C6 N7 C8 112.08(19) ?
C6 N7 H7 124.0 ?
C8 N7 H7 124.0 ?
C13 C12 C11 119.1(2) ?
C13 C12 H12 120.4 ?
C11 C12 H12 120.4 ?
O1 C6 N7 127.3(2) ?
O1 C6 C2 124.6(2) ?
N7 C6 C2 108.05(18) ?
C9 C8 C13 121.6(2) ?
C9 C8 N7 129.1(2) ?
C13 C8 N7 109.32(19) ?
C10 C11 C12 120.1(2) ?
C10 C11 H11 119.9 ?
C12 C11 H11 119.9 ?
C14 C4 C3 117.3(2) ?
C14 C4 C5 114.5(2) ?
C3 C4 C5 100.99(18) ?
C14 C4 H4 107.8 ?
C3 C4 H4 107.8 ?
C5 C4 H4 107.8 ?
N1 C5 C4 101.68(18) ?
N1 C5 H5A 111.4 ?
C4 C5 H5A 111.4 ?
N1 C5 H5B 111.4 ?
C4 C5 H5B 111.4 ?
H5A C5 H5B 109.3 ?
C15 C14 C19 117.1(2) ?
C15 C14 C4 120.9(2) ?
C19 C14 C4 122.0(2) ?
C8 C9 C10 117.5(2) ?
C8 C9 H9 121.2 ?
C10 C9 H9 121.2 ?
N21 C3 C4 114.0(2) ?
N21 C3 C2 111.43(18) ?
C4 C3 C2 106.09(18) ?
N21 C3 H3 108.4 ?
C4 C3 H3 108.4 ?
C2 C3 H3 108.4 ?
C14 C15 C16 121.8(3) ?
C14 C15 Cl1 121.1(2) ?
C16 C15 Cl1 117.1(2) ?
N1 C20 H20A 109.5 ?
N1 C20 H20B 109.5 ?
H20A C20 H20B 109.5 ?
N1 C20 H20C 109.5 ?
H20A C20 H20C 109.5 ?
H20B C20 H20C 109.5 ?
C11 C10 C9 121.7(2) ?
C11 C10 H10 119.1 ?
C9 C10 H10 119.1 ?
O3 N21 O2 126.3(4) y
O3 N21 C3 115.9(4) y
O2 N21 C3 117.5(3) y
C17 C16 C15 119.5(3) ?
C17 C16 H16 120.3 ?
C15 C16 H16 120.3 ?
C14 C19 C18 121.2(3) ?
C14 C19 H19 119.4 ?
C18 C19 H19 119.4 ?
C16 C17 C18 120.5(3) ?
C16 C17 H17 119.7 ?
C18 C17 H17 119.7 ?
C17 C18 C19 119.8(3) ?
C17 C18 H18 120.1 ?
C19 C18 H18 120.1 ?

loop_
_geom_bond_atom_site_label_1
_geom_bond_atom_site_label_2
_geom_bond_distance
_geom_bond_publ_flag
Cl1 C15 1.736(3) y
O1 C6 1.222(3) y
C13 C12 1.371(3) ?
C13 C8 1.384(3) ?
C13 C2 1.508(3) ?
N1 C20 1.452(3) y
N1 C5 1.453(3) ?
N1 C2 1.466(3) ?
C2 C6 1.551(3) ?
C2 C3 1.565(3) ?
N7 C6 1.341(3) y
N7 C8 1.403(3) y
N7 H7 0.8600 ?
C12 C11 1.388(3) ?
C12 H12 0.9300 ?
C8 C9 1.378(3) ?
C11 C10 1.366(3) ?
C11 H11 0.9300 ?
C4 C14 1.511(3) ?
C4 C3 1.518(3) ?
C4 C5 1.525(4) ?
C4 H4 0.9800 ?
C5 H5A 0.9700 ?
C5 H5B 0.9700 ?
C14 C15 1.378(3) ?
C14 C19 1.383(4) ?
C9 C10 1.380(4) ?
C9 H9 0.9300 ?
C3 N21 1.508(4) y
C3 H3 0.9800 ?
C15 C16 1.389(4) ?
C20 H20A 0.9600 ?
C20 H20B 0.9600 ?
C20 H20C 0.9600 ?
C10 H10 0.9300 ?
N21 O3 1.196(4) y
N21 O2 1.214(4) y
C16 C17 1.349(5) ?
C16 H16 0.9300 ?
C19 C18 1.383(4) ?
C19 H19 0.9300 ?
C17 C18 1.369(5) ?
C17 H17 0.9300 ?
C18 H18 0.9300 ?

loop_
_geom_hbond_atom_site_label_D
_geom_hbond_atom_site_label_H
_geom_hbond_atom_site_label_A
_geom_hbond_site_symmetry_A
_geom_hbond_distance_DH
_geom_hbond_distance_HA
_geom_hbond_distance_DA
_geom_hbond_angle_DHA
C4 H4 Cl1 1_555 0.98 2.55 3.056(2) 112
C3 H3 O1 1_555 0.98 2.59 3.024(3) 107
N7 H7 O1 3_475 0.86 2.04 2.882(3) 166

loop_
_geom_torsion_atom_site_label_1
_geom_torsion_atom_site_label_2
_geom_torsion_atom_site_label_3
_geom_torsion_atom_site_label_4
_geom_torsion
_geom_torsion_publ_flag
C20 N1 C2 C13 76.1(3) ?
C5 N1 C2 C13 -151.52(19) ?
C20 N1 C2 C6 -39.6(3) ?
C5 N1 C2 C6 92.8(2) ?
C20 N1 C2 C3 -156.1(2) ?
C5 N1 C2 C3 -23.7(2) y
C12 C13 C2 N1 50.9(3) ?
C8 C13 C2 N1 -126.7(2) ?
C12 C13 C2 C6 174.2(2) ?
C8 C13 C2 C6 -3.4(2) ?
C12 C13 C2 C3 -68.7(3) ?
C8 C13 C2 C3 113.7(2) ?
C8 C13 C12 C11 -1.7(4) ?
C2 C13 C12 C11 -179.1(2) ?
C8 N7 C6 O1 176.7(3) ?
C8 N7 C6 C2 -2.8(3) ?
N1 C2 C6 O1 -53.5(3) ?
C13 C2 C6 O1 -175.8(2) ?
C3 C2 C6 O1 60.1(3) ?
N1 C2 C6 N7 126.0(2) ?
C13 C2 C6 N7 3.7(3) ?
C3 C2 C6 N7 -120.4(2) ?
C12 C13 C8 C9 2.3(4) ?
C2 C13 C8 C9 -179.8(2) ?
C12 C13 C8 N7 -175.9(2) ?
C2 C13 C8 N7 2.0(3) ?
C6 N7 C8 C9 -177.4(3) ?
C6 N7 C8 C13 0.6(3) ?
C13 C12 C11 C10 0.3(4) ?
C20 N1 C5 C4 175.4(2) y
C2 N1 C5 C4 42.9(2) ?
C14 C4 C5 N1 -170.28(19) ?
C3 C4 C5 N1 -43.2(2) y
C3 C4 C14 C15 147.4(2) ?
C5 C4 C14 C15 -94.5(3) ?
C3 C4 C14 C19 -35.4(4) ?
C5 C4 C14 C19 82.7(3) ?
C13 C8 C9 C10 -1.3(4) ?
N7 C8 C9 C10 176.5(3) ?
C14 C4 C3 N21 -82.6(3) ?
C5 C4 C3 N21 152.3(2) y
C14 C4 C3 C2 154.4(2) ?
C5 C4 C3 C2 29.3(2) y
N1 C2 C3 N21 -129.4(2) y
C13 C2 C3 N21 -4.4(3) ?
C6 C2 C3 N21 109.2(3) ?
N1 C2 C3 C4 -4.8(2) y
C13 C2 C3 C4 120.2(2) ?
C6 C2 C3 C4 -126.21(19) ?
C19 C14 C15 C16 -0.3(4) ?
C4 C14 C15 C16 177.0(3) ?
C19 C14 C15 Cl1 -179.3(2) ?
C4 C14 C15 Cl1 -2.1(4) ?
C12 C11 C10 C9 0.7(4) ?
C8 C9 C10 C11 -0.2(4) ?
C4 C3 N21 O3 156.2(3) ?
C2 C3 N21 O3 -83.8(3) ?
C4 C3 N21 O2 -30.2(4) ?
C2 C3 N21 O2 89.9(3) ?
C14 C15 C16 C17 -0.2(5) ?
Cl1 C15 C16 C17 178.8(3) ?
C15 C14 C19 C18 0.8(5) ?
C4 C14 C19 C18 -176.4(3) ?
C15 C16 C17 C18 0.3(6) ?
C16 C17 C18 C19 0.2(6) ?
C14 C19 C18 C17 -0.8(6) ?
